data_7120924
loop_
_publ_author_name
'Shen, Zheng-Jia'
'Wu, Ya-Nan'
'He, Chun-Lan'
'He, Long'
'Hao, Wen-Juan'
'Wang, Ai-Fang'
'Tu, Shu-Jiang'
'Jiang, Bo'

_publ_section_title
;
 Stereoselective synthesis of sulfonated 1-indenones via radical-triggered
 multi-component cyclization of \b-alkynyl propenones.
;
_journal_issue 5
_journal_name_full 'Chemical communications (Cambridge, England)'
_journal_page_first 445
_journal_page_last 448
_journal_paper_doi 10.1039/c7cc08516h
_journal_volume 54
_journal_year 2018
_chemical_formula_sum 'C33 H30 N2 O5 S'
_chemical_formula_weight 566.65
_space_group_IT_number 2
_space_group_name_Hall '-P 1'
_space_group_name_H-M_alt 'P -1'
_symmetry_cell_setting triclinic
_symmetry_space_group_name_Hall '-P 1'
_symmetry_space_group_name_H-M 'P -1'
_atom_sites_solution_hydrogens geom
_atom_sites_solution_primary direct
_atom_sites_solution_secondary difmap
_audit_creation_method SHELXL-97
_audit_update_record
;
2017-11-02 deposited with the CCDC.
2017-11-27 downloaded from the CCDC.
;
_cell_angle_alpha 64.9820(10)
_cell_angle_beta 66.8950(10)
_cell_angle_gamma 83.284(2)
_cell_formula_units_Z 2
_cell_length_a 11.4008(12)
_cell_length_b 12.9855(13)
_cell_length_c 13.2123(15)
_cell_measurement_reflns_used 765
_cell_measurement_temperature 298(2)
_cell_measurement_theta_max 18.449
_cell_measurement_theta_min 2.273
_cell_volume 1627.5(3)
_computing_cell_refinement 'Bruker SMART'
_computing_data_collection 'Bruker SMART'
_computing_data_reduction 'Bruker SAINT'
_computing_molecular_graphics 'Bruker SHELXTL'
_computing_publication_material 'Bruker SHELXTL'
_computing_structure_refinement 'SHELXL-97 (Sheldrick, 1997)'
_computing_structure_solution 'SHELXS-97 (Sheldrick, 1990)'
_diffrn_ambient_temperature 298(2)
_diffrn_measured_fraction_theta_full 0.987
_diffrn_measured_fraction_theta_max 0.987
_diffrn_measurement_device_type 'CCD area detector'
_diffrn_measurement_method 'phi and omega scans'
_diffrn_radiation_monochromator graphite
_diffrn_radiation_source 'fine-focus sealed tube'
_diffrn_radiation_type MoK\a
_diffrn_radiation_wavelength 0.71073
_diffrn_reflns_av_R_equivalents 0.0501
_diffrn_reflns_av_sigmaI/netI 0.1477
_diffrn_reflns_limit_h_max 13
_diffrn_reflns_limit_h_min -13
_diffrn_reflns_limit_k_max 15
_diffrn_reflns_limit_k_min -10
_diffrn_reflns_limit_l_max 15
_diffrn_reflns_limit_l_min -15
_diffrn_reflns_number 8378
_diffrn_reflns_theta_full 25.02
_diffrn_reflns_theta_max 25.02
_diffrn_reflns_theta_min 2.28
_exptl_absorpt_coefficient_mu 0.139
_exptl_absorpt_correction_T_max 0.9835
_exptl_absorpt_correction_T_min 0.9465
_exptl_absorpt_correction_type multi-scan
_exptl_absorpt_process_details sadabs
_exptl_crystal_colour orange
_exptl_crystal_density_diffrn 1.156
_exptl_crystal_density_method 'not measured'
_exptl_crystal_description block
_exptl_crystal_F_000 596
_exptl_crystal_size_max 0.40
_exptl_crystal_size_mid 0.32
_exptl_crystal_size_min 0.12
_platon_squeeze_details
;
;
_refine_diff_density_max 0.265
_refine_diff_density_min -0.202
_refine_diff_density_rms 0.061
_refine_ls_extinction_method none
_refine_ls_goodness_of_fit_ref 1.035
_refine_ls_hydrogen_treatment mixed
_refine_ls_matrix_type full
_refine_ls_number_parameters 370
_refine_ls_number_reflns 5676
_refine_ls_number_restraints 0
_refine_ls_restrained_S_all 1.035
_refine_ls_R_factor_all 0.1713
_refine_ls_R_factor_gt 0.0733
_refine_ls_shift/su_max 0.000
_refine_ls_shift/su_mean 0.000
_refine_ls_structure_factor_coef Fsqd
_refine_ls_weighting_details 'calc w=1/[\s^2^(Fo^2^)+(0.0504P)^2^+0.0000P] where P=(Fo^2^+2Fc^2^)/3'
_refine_ls_weighting_scheme calc
_refine_ls_wR_factor_gt 0.1792
_refine_ls_wR_factor_ref 0.1974
_reflns_number_gt 2015
_reflns_number_total 5676
_reflns_threshold_expression >2sigma(I)
_cod_data_source_file c7cc08516h2.cif
_cod_data_source_block 170308e
_cod_depositor_comments
;
The following automatic conversions were performed:

'_symmetry_cell_setting' value 'Triclinic' changed to 'triclinic'
according to
/home/data/users/saulius/crontab/automatic-downloads/rss-feeds/RSC/lib/dictionaries/cif_core.dic
dictionary named 'cif_core.dic' version 2.4.2 from 2011-04-26.

Automatic conversion script
Id: cif_fix_values 4973 2017-02-22 13:04:09Z antanas 

 Adding full bibliography for 7120924--7120925.cif.
;
_cod_original_sg_symbol_H-M P-1
_cod_database_code 7120924

loop_
_symmetry_equiv_pos_as_xyz
'x, y, z'
'-x, -y, -z'

loop_
_atom_site_label
_atom_site_type_symbol
_atom_site_fract_x
_atom_site_fract_y
_atom_site_fract_z
_atom_site_U_iso_or_equiv
_atom_site_adp_type
_atom_site_occupancy
_atom_site_symmetry_multiplicity
_atom_site_calc_flag
_atom_site_refinement_flags
N1 N 0.3609(4) 0.8411(3) 0.1191(4) 0.0554(11) Uani 1 1 d .
N2 N 0.4678(4) 0.7973(4) 0.1066(4) 0.0613(12) Uani 1 1 d .
O1 O -0.0900(3) 1.0171(3) 0.1877(4) 0.0850(13) Uani 1 1 d .
O2 O 0.6428(4) 0.6071(4) -0.2266(5) 0.1265(19) Uani 1 1 d .
O3 O 0.1081(3) 0.6544(3) 0.3505(4) 0.0926(13) Uani 1 1 d .
O4 O -0.0457(3) 0.7927(3) 0.3951(3) 0.0855(12) Uani 1 1 d .
O5 O -0.3896(4) 0.4745(3) 0.3448(4) 0.1052(15) Uani 1 1 d .
S1 S 0.01365(14) 0.73143(14) 0.32321(14) 0.0693(5) Uani 1 1 d .
C1 C 0.0072(5) 1.0066(4) 0.2069(5) 0.0586(15) Uani 1 1 d .
C2 C 0.1225(4) 0.9466(4) 0.1541(4) 0.0527(14) Uani 1 1 d .
C3 C 0.2132(4) 0.9460(4) 0.2130(4) 0.0497(13) Uani 1 1 d .
C4 C 0.1593(4) 1.0167(4) 0.2805(4) 0.0494(13) Uani 1 1 d .
C5 C 0.0391(5) 1.0519(4) 0.2779(4) 0.0531(13) Uani 1 1 d .
C6 C -0.0321(5) 1.1187(5) 0.3355(5) 0.0664(16) Uani 1 1 d .
H6 H -0.1131 1.1382 0.3353 0.080 Uiso 1 1 calc R
C7 C 0.0182(5) 1.1551(5) 0.3922(5) 0.0731(17) Uani 1 1 d .
H7 H -0.0279 1.2014 0.4304 0.088 Uiso 1 1 calc R
C8 C 0.1380(5) 1.1241(5) 0.3941(5) 0.0683(16) Uani 1 1 d .
H8 H 0.1710 1.1502 0.4338 0.082 Uiso 1 1 calc R
C9 C 0.2088(5) 1.0566(4) 0.3396(4) 0.0616(15) Uani 1 1 d .
H9 H 0.2892 1.0371 0.3417 0.074 Uiso 1 1 calc R
C10 C 0.3231(4) 0.8925(4) 0.2013(4) 0.0489(13) Uani 1 1 d .
C11 C 0.4010(5) 0.8868(5) 0.2706(5) 0.0537(14) Uani 1 1 d .
C12 C 0.3614(5) 0.8113(5) 0.3901(6) 0.0698(16) Uani 1 1 d .
H12 H 0.2899 0.7621 0.4244 0.084 Uiso 1 1 calc R
C13 C 0.4284(6) 0.8083(5) 0.4604(5) 0.0783(17) Uani 1 1 d .
H13 H 0.3996 0.7578 0.5414 0.094 Uiso 1 1 calc R
C14 C 0.5350(5) 0.8779(5) 0.4124(6) 0.0683(16) Uani 1 1 d .
C15 C 0.5733(5) 0.9519(5) 0.2911(6) 0.0724(17) Uani 1 1 d .
H15 H 0.6457 1.0004 0.2552 0.087 Uiso 1 1 calc R
C16 C 0.5067(5) 0.9553(5) 0.2225(5) 0.0639(15) Uani 1 1 d .
H16 H 0.5353 1.0057 0.1415 0.077 Uiso 1 1 calc R
C17 C 0.6064(5) 0.8737(6) 0.4892(6) 0.107(2) Uani 1 1 d .
H17A H 0.5512 0.8397 0.5730 0.160 Uiso 1 1 calc R
H17B H 0.6339 0.9496 0.4687 0.160 Uiso 1 1 calc R
H17C H 0.6796 0.8292 0.4748 0.160 Uiso 1 1 calc R
C18 C 0.5055(5) 0.7480(4) 0.0231(4) 0.0529(14) Uani 1 1 d .
C19 C 0.6210(5) 0.7044(5) 0.0013(5) 0.0758(18) Uani 1 1 d .
H19 H 0.6694 0.7069 0.0429 0.091 Uiso 1 1 calc R
C20 C 0.6699(5) 0.6564(5) -0.0800(6) 0.0843(19) Uani 1 1 d .
H20 H 0.7510 0.6284 -0.0940 0.101 Uiso 1 1 calc R
C21 C 0.6009(6) 0.6493(6) -0.1403(6) 0.085(2) Uani 1 1 d .
C22 C 0.4849(6) 0.6930(6) -0.1195(6) 0.111(3) Uani 1 1 d .
H22 H 0.4366 0.6904 -0.1611 0.133 Uiso 1 1 calc R
C23 C 0.4369(5) 0.7411(6) -0.0379(6) 0.093(2) Uani 1 1 d .
H23 H 0.3560 0.7694 -0.0241 0.112 Uiso 1 1 calc R
C24 C 0.7594(6) 0.5560(6) -0.2480(6) 0.128(3) Uani 1 1 d .
H24A H 0.8260 0.6088 -0.2687 0.192 Uiso 1 1 calc R
H24B H 0.7774 0.5344 -0.3134 0.192 Uiso 1 1 calc R
H24C H 0.7551 0.4896 -0.1766 0.192 Uiso 1 1 calc R
C25 C 0.1817(4) 1.0231(5) 0.0157(5) 0.0721(17) Uani 1 1 d .
H25A H 0.2072 1.0969 0.0030 0.108 Uiso 1 1 calc R
H25B H 0.1194 1.0309 -0.0188 0.108 Uiso 1 1 calc R
H25C H 0.2548 0.9886 -0.0221 0.108 Uiso 1 1 calc R
C26 C 0.0765(4) 0.8320(4) 0.1724(4) 0.0581(14) Uani 1 1 d .
H26A H 0.1475 0.8000 0.1269 0.070 Uiso 1 1 calc R
H26B H 0.0114 0.8449 0.1389 0.070 Uiso 1 1 calc R
C27 C -0.1067(5) 0.6569(5) 0.3264(5) 0.0595(14) Uani 1 1 d .
C28 C -0.2092(5) 0.7121(5) 0.3040(5) 0.0666(16) Uani 1 1 d .
H28 H -0.2132 0.7897 0.2851 0.080 Uiso 1 1 calc R
C29 C -0.3057(5) 0.6554(5) 0.3088(5) 0.0710(16) Uani 1 1 d .
H29 H -0.3753 0.6934 0.2934 0.085 Uiso 1 1 calc R
C30 C -0.2979(6) 0.5389(6) 0.3374(5) 0.0747(17) Uani 1 1 d .
C31 C -0.1947(6) 0.4848(5) 0.3601(6) 0.088(2) Uani 1 1 d .
H31 H -0.1893 0.4072 0.3792 0.106 Uiso 1 1 calc R
C32 C -0.0999(5) 0.5439(5) 0.3550(5) 0.0738(17) Uani 1 1 d .
H32 H -0.0303 0.5066 0.3711 0.089 Uiso 1 1 calc R
C33 C -0.5080(6) 0.5208(6) 0.3382(6) 0.115(2) Uani 1 1 d .
H33A H -0.5499 0.5462 0.4017 0.173 Uiso 1 1 calc R
H33B H -0.5617 0.4633 0.3472 0.173 Uiso 1 1 calc R
H33C H -0.4918 0.5840 0.2614 0.173 Uiso 1 1 calc R

loop_
_atom_site_aniso_label
_atom_site_aniso_U_11
_atom_site_aniso_U_22
_atom_site_aniso_U_33
_atom_site_aniso_U_23
_atom_site_aniso_U_13
_atom_site_aniso_U_12
N1 0.050(3) 0.068(3) 0.057(3) -0.036(3) -0.022(2) 0.016(2)
N2 0.052(3) 0.075(3) 0.068(3) -0.039(3) -0.028(2) 0.019(2)
O1 0.055(2) 0.128(3) 0.113(3) -0.075(3) -0.051(2) 0.028(2)
O2 0.094(3) 0.193(5) 0.179(5) -0.159(5) -0.061(3) 0.057(3)
O3 0.088(3) 0.100(3) 0.103(3) -0.032(3) -0.061(3) 0.013(3)
O4 0.104(3) 0.089(3) 0.068(3) -0.046(3) -0.017(2) -0.009(2)
O5 0.099(3) 0.083(3) 0.138(4) -0.040(3) -0.050(3) -0.017(3)
S1 0.0736(10) 0.0794(12) 0.0687(11) -0.0355(10) -0.0359(9) 0.0073(9)
C1 0.050(3) 0.071(4) 0.057(4) -0.028(3) -0.021(3) 0.004(3)
C2 0.043(3) 0.072(4) 0.054(4) -0.037(3) -0.019(3) 0.011(3)
C3 0.047(3) 0.067(4) 0.052(3) -0.036(3) -0.022(3) 0.004(3)
C4 0.043(3) 0.060(4) 0.045(3) -0.023(3) -0.016(2) 0.007(3)
C5 0.053(3) 0.060(4) 0.055(4) -0.027(3) -0.025(3) 0.010(3)
C6 0.057(3) 0.087(4) 0.075(4) -0.049(4) -0.034(3) 0.026(3)
C7 0.072(4) 0.085(5) 0.082(5) -0.057(4) -0.029(3) 0.020(4)
C8 0.075(4) 0.083(4) 0.068(4) -0.046(4) -0.034(3) 0.014(4)
C9 0.054(3) 0.085(4) 0.069(4) -0.050(4) -0.027(3) 0.008(3)
C10 0.041(3) 0.066(4) 0.052(3) -0.033(3) -0.021(3) 0.005(3)
C11 0.049(3) 0.062(4) 0.051(4) -0.028(3) -0.019(3) 0.014(3)
C12 0.068(4) 0.070(4) 0.080(5) -0.031(4) -0.035(4) 0.001(3)
C13 0.093(5) 0.077(4) 0.066(4) -0.020(4) -0.045(4) 0.018(4)
C14 0.066(4) 0.078(5) 0.080(5) -0.045(4) -0.037(4) 0.021(4)
C15 0.046(3) 0.094(5) 0.083(5) -0.046(4) -0.019(3) 0.003(3)
C16 0.049(3) 0.089(4) 0.064(4) -0.036(4) -0.026(3) 0.001(3)
C17 0.113(5) 0.147(6) 0.132(6) -0.090(6) -0.094(5) 0.051(5)
C18 0.043(3) 0.073(4) 0.058(4) -0.042(3) -0.021(3) 0.017(3)
C19 0.061(4) 0.111(5) 0.083(5) -0.067(4) -0.030(3) 0.021(4)
C20 0.060(4) 0.105(5) 0.105(5) -0.064(5) -0.033(4) 0.034(4)
C21 0.065(4) 0.116(5) 0.117(6) -0.085(5) -0.042(4) 0.026(4)
C22 0.066(4) 0.187(8) 0.167(7) -0.143(7) -0.064(4) 0.050(5)
C23 0.062(4) 0.142(6) 0.115(5) -0.093(5) -0.037(4) 0.033(4)
C24 0.120(6) 0.163(7) 0.171(8) -0.140(7) -0.063(5) 0.067(5)
C25 0.063(3) 0.095(4) 0.071(4) -0.039(4) -0.034(3) 0.011(3)
C26 0.054(3) 0.079(4) 0.060(4) -0.041(3) -0.028(3) 0.010(3)
C27 0.066(4) 0.058(4) 0.059(4) -0.026(3) -0.028(3) 0.008(3)
C28 0.066(4) 0.063(4) 0.080(4) -0.036(4) -0.030(3) 0.001(3)
C29 0.060(4) 0.067(4) 0.081(5) -0.028(4) -0.023(3) 0.001(3)
C30 0.071(4) 0.067(5) 0.079(5) -0.027(4) -0.021(3) -0.014(4)
C31 0.072(4) 0.061(4) 0.111(6) -0.023(4) -0.030(4) 0.010(4)
C32 0.058(4) 0.074(5) 0.083(5) -0.027(4) -0.027(3) 0.007(4)
C33 0.085(5) 0.139(6) 0.126(7) -0.045(5) -0.044(5) -0.028(5)

loop_
_atom_type_symbol
_atom_type_description
_atom_type_scat_dispersion_real
_atom_type_scat_dispersion_imag
_atom_type_scat_source
C C 0.0033 0.0016 'International Tables Vol C Tables 4.2.6.8 and 6.1.1.4'
H H 0.0000 0.0000 'International Tables Vol C Tables 4.2.6.8 and 6.1.1.4'
N N 0.0061 0.0033 'International Tables Vol C Tables 4.2.6.8 and 6.1.1.4'
O O 0.0106 0.0060 'International Tables Vol C Tables 4.2.6.8 and 6.1.1.4'
S S 0.1246 0.1234 'International Tables Vol C Tables 4.2.6.8 and 6.1.1.4'

loop_
_geom_angle_atom_site_label_1
_geom_angle_atom_site_label_2
_geom_angle_atom_site_label_3
_geom_angle
N2 N1 C10 113.8(4)
N1 N2 C18 113.3(4)
C21 O2 C24 119.4(5)
C30 O5 C33 120.7(5)
O4 S1 O3 118.9(3)
O4 S1 C27 107.7(2)
O3 S1 C27 108.7(3)
O4 S1 C26 106.9(2)
O3 S1 C26 110.3(2)
C27 S1 C26 103.2(2)
O1 C1 C5 127.7(5)
O1 C1 C2 124.6(5)
C5 C1 C2 107.7(4)
C3 C2 C1 104.8(4)
C3 C2 C26 117.7(4)
C1 C2 C26 108.8(4)
C3 C2 C25 110.2(4)
C1 C2 C25 106.1(4)
C26 C2 C25 108.6(4)
C10 C3 C4 127.8(4)
C10 C3 C2 125.6(4)
C4 C3 C2 106.6(4)
C9 C4 C5 117.3(4)
C9 C4 C3 131.5(4)
C5 C4 C3 111.1(4)
C6 C5 C4 122.5(5)
C6 C5 C1 128.5(5)
C4 C5 C1 109.1(4)
C7 C6 C5 118.6(5)
C7 C6 H6 120.7
C5 C6 H6 120.7
C6 C7 C8 120.4(5)
C6 C7 H7 119.8
C8 C7 H7 119.8
C9 C8 C7 121.8(5)
C9 C8 H8 119.1
C7 C8 H8 119.1
C8 C9 C4 119.3(5)
C8 C9 H9 120.4
C4 C9 H9 120.4
C3 C10 N1 116.3(4)
C3 C10 C11 122.5(4)
N1 C10 C11 121.2(4)
C16 C11 C12 118.6(5)
C16 C11 C10 122.8(5)
C12 C11 C10 118.6(5)
C11 C12 C13 120.2(5)
C11 C12 H12 119.9
C13 C12 H12 119.9
C14 C13 C12 121.4(6)
C14 C13 H13 119.3
C12 C13 H13 119.3
C13 C14 C15 116.8(5)
C13 C14 C17 120.9(6)
C15 C14 C17 122.4(6)
C16 C15 C14 121.7(5)
C16 C15 H15 119.2
C14 C15 H15 119.2
C11 C16 C15 121.3(6)
C11 C16 H16 119.3
C15 C16 H16 119.3
C14 C17 H17A 109.5
C14 C17 H17B 109.5
H17A C17 H17B 109.5
C14 C17 H17C 109.5
H17A C17 H17C 109.5
H17B C17 H17C 109.5
C19 C18 C23 117.2(5)
C19 C18 N2 116.5(5)
C23 C18 N2 126.3(5)
C18 C19 C20 122.2(5)
C18 C19 H19 118.9
C20 C19 H19 118.9
C21 C20 C19 120.4(5)
C21 C20 H20 119.8
C19 C20 H20 119.8
C22 C21 C20 118.0(6)
C22 C21 O2 116.9(6)
C20 C21 O2 125.0(6)
C21 C22 C23 121.1(6)
C21 C22 H22 119.5
C23 C22 H22 119.5
C18 C23 C22 121.1(5)
C18 C23 H23 119.5
C22 C23 H23 119.5
O2 C24 H24A 109.5
O2 C24 H24B 109.5
H24A C24 H24B 109.5
O2 C24 H24C 109.5
H24A C24 H24C 109.5
H24B C24 H24C 109.5
C2 C25 H25A 109.5
C2 C25 H25B 109.5
H25A C25 H25B 109.5
C2 C25 H25C 109.5
H25A C25 H25C 109.5
H25B C25 H25C 109.5
C2 C26 S1 115.2(3)
C2 C26 H26A 108.5
S1 C26 H26A 108.5
C2 C26 H26B 108.5
S1 C26 H26B 108.5
H26A C26 H26B 107.5
C32 C27 C28 120.3(5)
C32 C27 S1 119.8(5)
C28 C27 S1 119.9(4)
C29 C28 C27 121.0(5)
C29 C28 H28 119.5
C27 C28 H28 119.5
C28 C29 C30 118.6(5)
C28 C29 H29 120.7
C30 C29 H29 120.7
O5 C30 C31 117.3(6)
O5 C30 C29 123.1(6)
C31 C30 C29 119.7(6)
C32 C31 C30 120.3(6)
C32 C31 H31 119.8
C30 C31 H31 119.8
C27 C32 C31 120.1(5)
C27 C32 H32 120.0
C31 C32 H32 120.0
O5 C33 H33A 109.5
O5 C33 H33B 109.5
H33A C33 H33B 109.5
O5 C33 H33C 109.5
H33A C33 H33C 109.5
H33B C33 H33C 109.5

loop_
_geom_bond_atom_site_label_1
_geom_bond_atom_site_label_2
_geom_bond_distance
N1 N2 1.264(4)
N1 C10 1.412(5)
N2 C18 1.404(5)
O1 C1 1.212(5)
O2 C21 1.367(6)
O2 C24 1.395(6)
O3 S1 1.428(4)
O4 S1 1.415(3)
O5 C30 1.363(6)
O5 C33 1.432(6)
S1 C27 1.747(5)
S1 C26 1.757(5)
C1 C5 1.464(6)
C1 C2 1.523(6)
C2 C3 1.517(6)
C2 C26 1.525(6)
C2 C25 1.561(6)
C3 C10 1.345(6)
C3 C4 1.464(6)
C4 C9 1.398(6)
C4 C5 1.403(6)
C5 C6 1.378(6)
C6 C7 1.347(6)
C6 H6 0.9300
C7 C8 1.385(6)
C7 H7 0.9300
C8 C9 1.361(6)
C8 H8 0.9300
C9 H9 0.9300
C10 C11 1.482(6)
C11 C16 1.348(6)
C11 C12 1.376(7)
C12 C13 1.403(7)
C12 H12 0.9300
C13 C14 1.365(7)
C13 H13 0.9300
C14 C15 1.389(7)
C14 C17 1.513(7)
C15 C16 1.377(6)
C15 H15 0.9300
C16 H16 0.9300
C17 H17A 0.9600
C17 H17B 0.9600
C17 H17C 0.9600
C18 C19 1.343(6)
C18 C23 1.357(7)
C19 C20 1.367(6)
C19 H19 0.9300
C20 C21 1.353(7)
C20 H20 0.9300
C21 C22 1.348(7)
C22 C23 1.371(7)
C22 H22 0.9300
C23 H23 0.9300
C24 H24A 0.9600
C24 H24B 0.9600
C24 H24C 0.9600
C25 H25A 0.9600
C25 H25B 0.9600
C25 H25C 0.9600
C26 H26A 0.9700
C26 H26B 0.9700
C27 C32 1.352(6)
C27 C28 1.365(6)
C28 C29 1.360(6)
C28 H28 0.9300
C29 C30 1.396(7)
C29 H29 0.9300
C30 C31 1.368(7)
C31 C32 1.362(7)
C31 H31 0.9300
C32 H32 0.9300
C33 H33A 0.9600
C33 H33B 0.9600
C33 H33C 0.9600

loop_
_geom_torsion_atom_site_label_1
_geom_torsion_atom_site_label_2
_geom_torsion_atom_site_label_3
_geom_torsion_atom_site_label_4
_geom_torsion
C10 N1 N2 C18 -179.0(4)
O1 C1 C2 C3 -174.9(5)
C5 C1 C2 C3 7.7(5)
O1 C1 C2 C26 -48.2(7)
C5 C1 C2 C26 134.4(4)
O1 C1 C2 C25 68.5(6)
C5 C1 C2 C25 -108.9(4)
C1 C2 C3 C10 173.7(5)
C26 C2 C3 C10 52.7(7)
C25 C2 C3 C10 -72.5(6)
C1 C2 C3 C4 -7.9(5)
C26 C2 C3 C4 -128.8(4)
C25 C2 C3 C4 105.9(4)
C10 C3 C4 C9 6.9(9)
C2 C3 C4 C9 -171.6(5)
C10 C3 C4 C5 -176.2(5)
C2 C3 C4 C5 5.4(5)
C9 C4 C5 C6 -3.0(7)
C3 C4 C5 C6 179.5(5)
C9 C4 C5 C1 177.0(4)
C3 C4 C5 C1 -0.5(6)
O1 C1 C5 C6 -2.0(9)
C2 C1 C5 C6 175.3(5)
O1 C1 C5 C4 178.0(5)
C2 C1 C5 C4 -4.7(6)
C4 C5 C6 C7 2.7(8)
C1 C5 C6 C7 -177.3(5)
C5 C6 C7 C8 -1.1(8)
C6 C7 C8 C9 0.0(9)
C7 C8 C9 C4 -0.3(8)
C5 C4 C9 C8 1.8(7)
C3 C4 C9 C8 178.6(5)
C4 C3 C10 N1 -172.5(4)
C2 C3 C10 N1 5.6(7)
C4 C3 C10 C11 7.6(8)
C2 C3 C10 C11 -174.2(5)
N2 N1 C10 C3 176.5(4)
N2 N1 C10 C11 -3.7(7)
C3 C10 C11 C16 -100.7(6)
N1 C10 C11 C16 79.5(6)
C3 C10 C11 C12 77.0(6)
N1 C10 C11 C12 -102.8(5)
C16 C11 C12 C13 1.5(7)
C10 C11 C12 C13 -176.2(5)
C11 C12 C13 C14 -1.2(8)
C12 C13 C14 C15 0.2(8)
C12 C13 C14 C17 -180.0(5)
C13 C14 C15 C16 0.3(8)
C17 C14 C15 C16 -179.5(5)
C12 C11 C16 C15 -1.1(7)
C10 C11 C16 C15 176.6(5)
C14 C15 C16 C11 0.2(8)
N1 N2 C18 C19 177.1(4)
N1 N2 C18 C23 -2.5(8)
C23 C18 C19 C20 1.1(9)
N2 C18 C19 C20 -178.5(5)
C18 C19 C20 C21 -1.3(10)
C19 C20 C21 C22 1.4(10)
C19 C20 C21 O2 177.3(6)
C24 O2 C21 C22 -177.0(6)
C24 O2 C21 C20 7.1(10)
C20 C21 C22 C23 -1.3(11)
O2 C21 C22 C23 -177.5(6)
C19 C18 C23 C22 -0.9(10)
N2 C18 C23 C22 178.6(6)
C21 C22 C23 C18 1.1(11)
C3 C2 C26 S1 51.0(5)
C1 C2 C26 S1 -67.9(5)
C25 C2 C26 S1 177.0(3)
O4 S1 C26 C2 32.6(4)
O3 S1 C26 C2 -98.1(4)
C27 S1 C26 C2 146.0(4)
O4 S1 C27 C32 -128.4(5)
O3 S1 C27 C32 1.6(5)
C26 S1 C27 C32 118.7(5)
O4 S1 C27 C28 49.4(5)
O3 S1 C27 C28 179.5(4)
C26 S1 C27 C28 -63.4(5)
C32 C27 C28 C29 -0.6(8)
S1 C27 C28 C29 -178.4(4)
C27 C28 C29 C30 0.1(8)
C33 O5 C30 C31 171.7(6)
C33 O5 C30 C29 -8.0(9)
C28 C29 C30 O5 179.9(5)
C28 C29 C30 C31 0.2(9)
O5 C30 C31 C32 -179.7(5)
C29 C30 C31 C32 0.0(9)
C28 C27 C32 C31 0.8(9)
S1 C27 C32 C31 178.6(4)
C30 C31 C32 C27 -0.5(9)

loop_
_platon_squeeze_void_nr
_platon_squeeze_void_average_x
_platon_squeeze_void_average_y
_platon_squeeze_void_average_z
_platon_squeeze_void_volume
_platon_squeeze_void_count_electrons
1 0.000 0.500 0.000 283.9 5.2
